data_1503920
loop_
_publ_author_name
'Clayden, Jonathan'
'Fletcher, Stephen P.'
'Rowbottom, S. J. M.'
'Helliwell, Madeleine'

_publ_contact_author
; 
    Madeleine Helliwell 
;
_publ_section_title
;
 Conformational preferences of a polar biaryl: a phase- and enantiomeric
 purity-dependent molecular hinge.
;
_journal_issue 11
_journal_name_full 'Organic letters'
_journal_page_first 2313
_journal_page_last 2316
_journal_paper_doi 10.1021/ol9006635
_journal_volume 11
_journal_year 2009
_chemical_formula_sum 'C21 H21 N O S'
_chemical_formula_weight 335.45
_chemical_name_systematic
; 
 ? 
;
_space_group_IT_number 14
_symmetry_cell_setting monoclinic
_symmetry_space_group_name_Hall '-P 2yn'
_symmetry_space_group_name_H-M 'P 1 21/n 1'
_atom_sites_solution_hydrogens geom
_atom_sites_solution_primary direct
_atom_sites_solution_secondary difmap
_audit_creation_method SHELXL-97
_cell_angle_alpha 90.00
_cell_angle_beta 92.1440(10)
_cell_angle_gamma 90.00
_cell_formula_units_Z 4
_cell_length_a 8.0655(4)
_cell_length_b 19.1953(10)
_cell_length_c 11.1304(6)
_cell_measurement_reflns_used 8634
_cell_measurement_temperature 100(2)
_cell_measurement_theta_max 26.36
_cell_measurement_theta_min 2.80
_cell_volume 1722.00(15)
_computing_cell_refinement 'Bruker SMART'
_computing_data_collection 'Bruker SMART'
_computing_data_reduction 'Bruker SAINT'
_computing_molecular_graphics 'Bruker SHELXTL'
_computing_publication_material 'Bruker SHELXTL'
_computing_structure_refinement 'SHELXL-97 (Sheldrick, 1997)'
_computing_structure_solution 'SHELXS-97 (Sheldrick, 1990)'
_diffrn_ambient_temperature 100(2)
_diffrn_measured_fraction_theta_full 0.997
_diffrn_measured_fraction_theta_max 0.997
_diffrn_measurement_device_type 'CCD area detector'
_diffrn_measurement_method 'phi and omega scans'
_diffrn_radiation_monochromator graphite
_diffrn_radiation_source 'fine-focus sealed tube'
_diffrn_radiation_type MoK\a
_diffrn_radiation_wavelength 0.71073
_diffrn_reflns_av_R_equivalents 0.0452
_diffrn_reflns_av_sigmaI/netI 0.0287
_diffrn_reflns_limit_h_max 10
_diffrn_reflns_limit_h_min -10
_diffrn_reflns_limit_k_max 23
_diffrn_reflns_limit_k_min -23
_diffrn_reflns_limit_l_max 13
_diffrn_reflns_limit_l_min -13
_diffrn_reflns_number 13515
_diffrn_reflns_theta_full 26.38
_diffrn_reflns_theta_max 26.38
_diffrn_reflns_theta_min 2.12
_exptl_absorpt_coefficient_mu 0.195
_exptl_absorpt_correction_type none
_exptl_crystal_colour colourless
_exptl_crystal_density_diffrn 1.294
_exptl_crystal_density_method 'not measured'
_exptl_crystal_description irregular
_exptl_crystal_F_000 712
_exptl_crystal_size_max 0.50
_exptl_crystal_size_mid 0.50
_exptl_crystal_size_min 0.35
_refine_diff_density_max 0.390
_refine_diff_density_min -0.325
_refine_diff_density_rms 0.051
_refine_ls_extinction_method none
_refine_ls_goodness_of_fit_ref 1.037
_refine_ls_hydrogen_treatment constr
_refine_ls_matrix_type full
_refine_ls_number_parameters 220
_refine_ls_number_reflns 3508
_refine_ls_number_restraints 0
_refine_ls_restrained_S_all 1.037
_refine_ls_R_factor_all 0.0380
_refine_ls_R_factor_gt 0.0358
_refine_ls_shift/su_max 0.002
_refine_ls_shift/su_mean 0.000
_refine_ls_structure_factor_coef Fsqd
_refine_ls_weighting_details 'calc w=1/[\s^2^(Fo^2^)+(0.0548P)^2^+0.7737P] where P=(Fo^2^+2Fc^2^)/3'
_refine_ls_weighting_scheme calc
_refine_ls_wR_factor_gt 0.0972
_refine_ls_wR_factor_ref 0.0990
_reflns_number_gt 3230
_reflns_number_total 3508
_reflns_threshold_expression >2sigma(I)
_cod_data_source_file ol9006635_si_002.cif
_cod_data_source_block s2751m
_cod_depositor_comments
;
The following automatic conversions were performed:

'_symmetry_cell_setting' value 'Monoclinic' changed to 'monoclinic'
according to /home/saulius/struct/CIF-dictionaries/cif_core.dic
dictionary named 'cif_core.dic' version 2.4.2 from 2011-04-26.

Automatic conversion script
Id: cif_fix_values 1715 2011-07-08 13:25:40Z adriana 
;
_cod_original_sg_symbol_H-M P2(1)/n
_cod_database_code 1503920

loop_
_symmetry_equiv_pos_as_xyz
'x, y, z'
'-x+1/2, y+1/2, -z+1/2'
'-x, -y, -z'
'x-1/2, -y-1/2, z-1/2'

loop_
_atom_site_label
_atom_site_type_symbol
_atom_site_fract_x
_atom_site_fract_y
_atom_site_fract_z
_atom_site_U_iso_or_equiv
_atom_site_adp_type
_atom_site_occupancy
_atom_site_symmetry_multiplicity
_atom_site_calc_flag
_atom_site_refinement_flags
S1 S 0.05835(4) 0.152718(16) 0.19160(3) 0.01537(11) Uani 1 1 d .
O1 O -0.09484(12) 0.15557(5) 0.11091(9) 0.0212(2) Uani 1 1 d .
N1 N 0.37613(14) 0.16452(6) 0.34290(10) 0.0161(2) Uani 1 1 d .
C1 C 0.22619(16) 0.17425(6) 0.09476(11) 0.0144(3) Uani 1 1 d .
C2 C 0.39324(16) 0.16408(6) 0.12931(12) 0.0146(3) Uani 1 1 d .
C3 C 0.51320(16) 0.18623(7) 0.05057(12) 0.0172(3) Uani 1 1 d .
H3 H 0.6273 0.1789 0.0710 0.021 Uiso 1 1 calc R
C4 C 0.46820(17) 0.21889(7) -0.05748(12) 0.0196(3) Uani 1 1 d .
H4 H 0.5516 0.2346 -0.1091 0.024 Uiso 1 1 calc R
C5 C 0.30222(17) 0.22859(7) -0.09005(12) 0.0196(3) Uani 1 1 d .
H5 H 0.2717 0.2507 -0.1640 0.024 Uiso 1 1 calc R
C6 C 0.18041(17) 0.20572(7) -0.01373(12) 0.0174(3) Uani 1 1 d .
H6 H 0.0664 0.2117 -0.0359 0.021 Uiso 1 1 calc R
C7 C 0.44442(15) 0.13343(7) 0.24837(12) 0.0145(3) Uani 1 1 d .
C8 C 0.55372(16) 0.07651(7) 0.25849(12) 0.0157(3) Uani 1 1 d .
C9 C 0.60075(17) 0.05682(7) 0.37523(12) 0.0193(3) Uani 1 1 d .
H9 H 0.6792 0.0204 0.3878 0.023 Uiso 1 1 calc R
C10 C 0.53457(17) 0.08965(7) 0.47323(12) 0.0198(3) Uani 1 1 d .
H10 H 0.5688 0.0765 0.5527 0.024 Uiso 1 1 calc R
C11 C 0.41767(17) 0.14194(7) 0.45418(12) 0.0174(3) Uani 1 1 d .
C12 C 0.61099(17) 0.03622(7) 0.15068(12) 0.0181(3) Uani 1 1 d .
H12A H 0.7158 0.0569 0.1240 0.022 Uiso 1 1 calc R
H12B H 0.5270 0.0413 0.0841 0.022 Uiso 1 1 calc R
C13 C 0.63897(19) -0.04102(7) 0.17495(13) 0.0228(3) Uani 1 1 d .
H13A H 0.7347 -0.0469 0.2309 0.034 Uiso 1 1 calc R
H13B H 0.6602 -0.0649 0.0993 0.034 Uiso 1 1 calc R
H13C H 0.5401 -0.0609 0.2103 0.034 Uiso 1 1 calc R
C14 C 0.32974(19) 0.17445(8) 0.55660(13) 0.0226(3) Uani 1 1 d .
H14A H 0.3330 0.2253 0.5490 0.034 Uiso 1 1 calc R
H14B H 0.3847 0.1605 0.6329 0.034 Uiso 1 1 calc R
H14C H 0.2141 0.1587 0.5548 0.034 Uiso 1 1 calc R
C15 C 0.10194(15) 0.06205(7) 0.21695(12) 0.0151(3) Uani 1 1 d .
C16 C 0.12867(16) 0.01657(7) 0.12279(12) 0.0176(3) Uani 1 1 d .
H16 H 0.1359 0.0338 0.0431 0.021 Uiso 1 1 calc R
C17 C 0.14486(17) -0.05424(7) 0.14561(12) 0.0195(3) Uani 1 1 d .
H17 H 0.1629 -0.0854 0.0811 0.023 Uiso 1 1 calc R
C18 C 0.13491(17) -0.08026(7) 0.26220(13) 0.0194(3) Uani 1 1 d .
C19 C 0.10863(17) -0.03361(7) 0.35540(12) 0.0201(3) Uani 1 1 d .
H19 H 0.1023 -0.0505 0.4353 0.024 Uiso 1 1 calc R
C20 C 0.09152(16) 0.03742(7) 0.33316(12) 0.0185(3) Uani 1 1 d .
H20 H 0.0728 0.0688 0.3973 0.022 Uiso 1 1 calc R
C21 C 0.1516(2) -0.15728(8) 0.28653(15) 0.0309(4) Uani 1 1 d .
H21A H 0.1881 -0.1646 0.3705 0.046 Uiso 1 1 calc R
H21B H 0.2334 -0.1773 0.2335 0.046 Uiso 1 1 calc R
H21C H 0.0440 -0.1800 0.2714 0.046 Uiso 1 1 calc R

loop_
_atom_site_aniso_label
_atom_site_aniso_U_11
_atom_site_aniso_U_22
_atom_site_aniso_U_33
_atom_site_aniso_U_23
_atom_site_aniso_U_13
_atom_site_aniso_U_12
S1 0.01267(18) 0.01385(18) 0.01972(19) -0.00023(12) 0.00223(13) 0.00088(11)
O1 0.0127(5) 0.0205(5) 0.0301(6) 0.0039(4) -0.0011(4) 0.0010(4)
N1 0.0157(5) 0.0137(5) 0.0189(6) 0.0003(4) 0.0001(4) -0.0019(4)
C1 0.0149(6) 0.0115(6) 0.0170(6) -0.0017(5) 0.0020(5) 0.0002(5)
C2 0.0159(6) 0.0103(6) 0.0175(6) -0.0009(5) 0.0000(5) -0.0001(5)
C3 0.0149(6) 0.0152(6) 0.0215(7) 0.0011(5) 0.0014(5) 0.0000(5)
C4 0.0214(7) 0.0166(6) 0.0211(7) 0.0024(5) 0.0053(5) -0.0002(5)
C5 0.0254(7) 0.0166(6) 0.0167(6) 0.0025(5) 0.0000(5) 0.0030(5)
C6 0.0171(6) 0.0151(6) 0.0199(7) -0.0008(5) -0.0015(5) 0.0026(5)
C7 0.0130(6) 0.0132(6) 0.0173(6) 0.0007(5) -0.0003(5) -0.0038(5)
C8 0.0141(6) 0.0145(6) 0.0187(6) -0.0002(5) 0.0000(5) -0.0021(5)
C9 0.0195(7) 0.0164(6) 0.0220(7) 0.0011(5) -0.0020(5) 0.0035(5)
C10 0.0242(7) 0.0180(6) 0.0169(6) 0.0011(5) -0.0033(5) -0.0002(5)
C11 0.0194(7) 0.0143(6) 0.0183(7) -0.0007(5) 0.0005(5) -0.0032(5)
C12 0.0199(7) 0.0164(6) 0.0181(6) 0.0001(5) 0.0019(5) 0.0015(5)
C13 0.0296(8) 0.0172(7) 0.0218(7) -0.0004(5) 0.0035(6) 0.0040(6)
C14 0.0286(8) 0.0200(7) 0.0194(7) -0.0007(6) 0.0032(6) 0.0021(6)
C15 0.0117(6) 0.0137(6) 0.0198(6) 0.0015(5) 0.0002(5) -0.0013(5)
C16 0.0180(6) 0.0186(7) 0.0161(6) 0.0011(5) 0.0008(5) -0.0011(5)
C17 0.0225(7) 0.0165(6) 0.0197(7) -0.0031(5) 0.0017(5) 0.0002(5)
C18 0.0178(6) 0.0172(7) 0.0231(7) 0.0021(5) -0.0002(5) -0.0007(5)
C19 0.0215(7) 0.0223(7) 0.0164(6) 0.0045(5) 0.0014(5) -0.0023(5)
C20 0.0172(6) 0.0204(7) 0.0180(6) -0.0019(5) 0.0027(5) -0.0012(5)
C21 0.0466(10) 0.0180(7) 0.0282(8) 0.0038(6) 0.0017(7) 0.0006(6)

loop_
_atom_type_symbol
_atom_type_description
_atom_type_scat_dispersion_real
_atom_type_scat_dispersion_imag
_atom_type_scat_source
C C 0.0033 0.0016 'International Tables Vol C Tables 4.2.6.8 and 6.1.1.4'
H H 0.0000 0.0000 'International Tables Vol C Tables 4.2.6.8 and 6.1.1.4'
N N 0.0061 0.0033 'International Tables Vol C Tables 4.2.6.8 and 6.1.1.4'
O O 0.0106 0.0060 'International Tables Vol C Tables 4.2.6.8 and 6.1.1.4'
S S 0.1246 0.1234 'International Tables Vol C Tables 4.2.6.8 and 6.1.1.4'

loop_
_geom_angle_atom_site_label_1
_geom_angle_atom_site_label_2
_geom_angle_atom_site_label_3
_geom_angle
O1 S1 C15 106.34(6)
O1 S1 C1 104.63(6)
C15 S1 C1 99.71(6)
C11 N1 C7 118.87(11)
C6 C1 C2 121.42(12)
C6 C1 S1 115.92(10)
C2 C1 S1 122.54(10)
C3 C2 C1 117.86(12)
C3 C2 C7 120.13(12)
C1 C2 C7 121.97(12)
C4 C3 C2 121.00(12)
C4 C3 H3 119.5
C2 C3 H3 119.5
C5 C4 C3 120.28(12)
C5 C4 H4 119.9
C3 C4 H4 119.9
C4 C5 C6 119.62(12)
C4 C5 H5 120.2
C6 C5 H5 120.2
C1 C6 C5 119.79(12)
C1 C6 H6 120.1
C5 C6 H6 120.1
N1 C7 C8 123.78(12)
N1 C7 C2 114.29(11)
C8 C7 C2 121.93(12)
C9 C8 C7 115.72(12)
C9 C8 C12 121.36(12)
C7 C8 C12 122.85(12)
C10 C9 C8 120.81(12)
C10 C9 H9 119.6
C8 C9 H9 119.6
C9 C10 C11 119.26(12)
C9 C10 H10 120.4
C11 C10 H10 120.4
N1 C11 C10 121.27(12)
N1 C11 C14 117.23(12)
C10 C11 C14 121.49(12)
C8 C12 C13 113.85(11)
C8 C12 H12A 108.8
C13 C12 H12A 108.8
C8 C12 H12B 108.8
C13 C12 H12B 108.8
H12A C12 H12B 107.7
C12 C13 H13A 109.5
C12 C13 H13B 109.5
H13A C13 H13B 109.5
C12 C13 H13C 109.5
H13A C13 H13C 109.5
H13B C13 H13C 109.5
C11 C14 H14A 109.5
C11 C14 H14B 109.5
H14A C14 H14B 109.5
C11 C14 H14C 109.5
H14A C14 H14C 109.5
H14B C14 H14C 109.5
C20 C15 C16 120.55(12)
C20 C15 S1 117.38(10)
C16 C15 S1 121.76(10)
C15 C16 C17 119.62(12)
C15 C16 H16 120.2
C17 C16 H16 120.2
C16 C17 C18 120.82(13)
C16 C17 H17 119.6
C18 C17 H17 119.6
C19 C18 C17 118.57(13)
C19 C18 C21 120.77(13)
C17 C18 C21 120.66(13)
C20 C19 C18 120.95(13)
C20 C19 H19 119.5
C18 C19 H19 119.5
C15 C20 C19 119.49(12)
C15 C20 H20 120.3
C19 C20 H20 120.3
C18 C21 H21A 109.5
C18 C21 H21B 109.5
H21A C21 H21B 109.5
C18 C21 H21C 109.5
H21A C21 H21C 109.5
H21B C21 H21C 109.5

loop_
_geom_bond_atom_site_label_1
_geom_bond_atom_site_label_2
_geom_bond_distance
S1 O1 1.5011(10)
S1 C15 1.7958(13)
S1 C1 1.8095(13)
N1 C11 1.3429(18)
N1 C7 1.3453(17)
C1 C6 1.3877(18)
C1 C2 1.4010(18)
C2 C3 1.3958(18)
C2 C7 1.4939(18)
C3 C4 1.3922(19)
C3 H3 0.9500
C4 C5 1.3864(19)
C4 H4 0.9500
C5 C6 1.3936(19)
C5 H5 0.9500
C6 H6 0.9500
C7 C8 1.4058(18)
C8 C9 1.3923(18)
C8 C12 1.5142(18)
C9 C10 1.3841(19)
C9 H9 0.9500
C10 C11 1.3878(19)
C10 H10 0.9500
C11 C14 1.5008(19)
C12 C13 1.5225(18)
C12 H12A 0.9900
C12 H12B 0.9900
C13 H13A 0.9800
C13 H13B 0.9800
C13 H13C 0.9800
C14 H14A 0.9800
C14 H14B 0.9800
C14 H14C 0.9800
C15 C20 1.3826(18)
C15 C16 1.3871(19)
C16 C17 1.3879(19)
C16 H16 0.9500
C17 C18 1.3956(19)
C17 H17 0.9500
C18 C19 1.393(2)
C18 C21 1.5082(19)
C19 C20 1.392(2)
C19 H19 0.9500
C20 H20 0.9500
C21 H21A 0.9800
C21 H21B 0.9800
C21 H21C 0.9800

loop_
_geom_torsion_atom_site_label_1
_geom_torsion_atom_site_label_2
_geom_torsion_atom_site_label_3
_geom_torsion_atom_site_label_4
_geom_torsion
O1 S1 C1 C6 16.78(11)
C15 S1 C1 C6 126.63(10)
O1 S1 C1 C2 -167.11(10)
C15 S1 C1 C2 -57.25(12)
C6 C1 C2 C3 -0.43(19)
S1 C1 C2 C3 -176.34(10)
C6 C1 C2 C7 176.98(12)
S1 C1 C2 C7 1.08(17)
C1 C2 C3 C4 1.53(19)
C7 C2 C3 C4 -175.94(12)
C2 C3 C4 C5 -1.5(2)
C3 C4 C5 C6 0.3(2)
C2 C1 C6 C5 -0.7(2)
S1 C1 C6 C5 175.44(10)
C4 C5 C6 C1 0.8(2)
C11 N1 C7 C8 2.24(19)
C11 N1 C7 C2 -178.30(11)
C3 C2 C7 N1 125.98(13)
C1 C2 C7 N1 -51.38(16)
C3 C2 C7 C8 -54.55(17)
C1 C2 C7 C8 128.08(14)
N1 C7 C8 C9 -5.40(19)
C2 C7 C8 C9 175.19(12)
N1 C7 C8 C12 171.55(12)
C2 C7 C8 C12 -7.86(19)
C7 C8 C9 C10 3.51(19)
C12 C8 C9 C10 -173.49(12)
C8 C9 C10 C11 1.2(2)
C7 N1 C11 C10 2.96(19)
C7 N1 C11 C14 -175.72(12)
C9 C10 C11 N1 -4.6(2)
C9 C10 C11 C14 173.97(13)
C9 C8 C12 C13 30.36(18)
C7 C8 C12 C13 -146.42(13)
O1 S1 C15 C20 -115.39(11)
C1 S1 C15 C20 136.11(11)
O1 S1 C15 C16 58.25(12)
C1 S1 C15 C16 -50.25(12)
C20 C15 C16 C17 0.1(2)
S1 C15 C16 C17 -173.36(10)
C15 C16 C17 C18 -0.1(2)
C16 C17 C18 C19 -0.1(2)
C16 C17 C18 C21 179.64(14)
C17 C18 C19 C20 0.4(2)
C21 C18 C19 C20 -179.35(14)
C16 C15 C20 C19 0.2(2)
S1 C15 C20 C19 173.93(10)
C18 C19 C20 C15 -0.5(2)
